data_1576836
loop_
_publ_author_name
'Irie, Tsukasa'
'Nakatani, Riki'
'K S, Sreelakshmi'
'Sasaki, Kohki'
'Nozaki, Mika'
'Kondo, Ayumu'
'Kawawaki, Tokuhisa'
'Das, Saikat'
'Negishi, Yuichi'

_publ_section_title
;
 Reticular assembly of 1D and 2D Cu<sub>10</sub> cluster-assembled
 materials as a recyclable luminescent probe for highly sensitive
 creatinine detection.
;
_journal_issue 14
_journal_name_full Nanoscale
_journal_page_first 7789
_journal_page_last 7801
_journal_paper_doi 10.1039/d5nr05249a
_journal_volume 18
_journal_year 2026
_chemical_formula_moiety 'C32 H39 Cu5 F6 N2 O8 S3, 0.75[CH2Cl2]'
_chemical_formula_sum 'C32.75 H40.5 Cl1.5 Cu5 F6 N2 O8 S3'
_chemical_formula_weight 1171.22
_space_group_crystal_system triclinic
_space_group_IT_number 2
_space_group_name_Hall '-P 1'
_space_group_name_H-M_alt 'P -1'
_atom_sites_solution_hydrogens geom
_audit_creation_date 2026-02-25
_audit_creation_method
;
Olex2 1.5
(compiled 2025.07.13 svn.rb7424aed for OlexSys, GUI svn.r7314)
;
_audit_update_record
;
2026-02-25 deposited with the CCDC.	2026-03-09 downloaded from the CCDC.
;
_cell_angle_alpha 96.7110(10)
_cell_angle_beta 103.7890(10)
_cell_angle_gamma 105.7790(10)
_cell_formula_units_Z 2
_cell_length_a 11.8657(4)
_cell_length_b 13.8123(5)
_cell_length_c 16.9216(6)
_cell_measurement_reflns_used 9838
_cell_measurement_temperature 90
_cell_measurement_theta_max 27.50
_cell_measurement_theta_min 2.68
_cell_volume 2542.46(16)
_computing_cell_refinement 'SAINT V8.40B (?, 2016)'
_computing_data_collection 'Bruker APEX2'
_computing_data_reduction 'SAINT V8.40B (?, 2016)'
_computing_molecular_graphics 'Olex2 1.5 (Dolomanov et al., 2009)'
_computing_publication_material 'Olex2 1.5 (Dolomanov et al., 2009)'
_computing_structure_refinement 'SHELXL 2019/3 (Sheldrick, 2015)'
_computing_structure_solution 'SHELXT 2018/2 (Sheldrick, 2018)'
_diffrn_ambient_temperature 90.00
_diffrn_measured_fraction_theta_full 0.978
_diffrn_measured_fraction_theta_max 0.940
_diffrn_measurement_device_type 'Bruker APEX-II CCD'
_diffrn_measurement_method '\f and \w scans'
_diffrn_radiation_type MoK\a
_diffrn_radiation_wavelength 0.71073
_diffrn_reflns_av_R_equivalents 0.0329
_diffrn_reflns_av_unetI/netI 0.0459
_diffrn_reflns_Laue_measured_fraction_full 0.978
_diffrn_reflns_Laue_measured_fraction_max 0.940
_diffrn_reflns_limit_h_max 15
_diffrn_reflns_limit_h_min -15
_diffrn_reflns_limit_k_max 17
_diffrn_reflns_limit_k_min -17
_diffrn_reflns_limit_l_max 21
_diffrn_reflns_limit_l_min -21
_diffrn_reflns_number 30950
_diffrn_reflns_point_group_measured_fraction_full 0.978
_diffrn_reflns_point_group_measured_fraction_max 0.940
_diffrn_reflns_theta_full 25.242
_diffrn_reflns_theta_max 27.515
_diffrn_reflns_theta_min 2.527
_exptl_absorpt_coefficient_mu 2.322
_exptl_absorpt_correction_T_max 0.7456
_exptl_absorpt_correction_T_min 0.5160
_exptl_absorpt_correction_type multi-scan
_exptl_absorpt_process_details
;
SADABS-2016/2 (Bruker,2016/2) was used for absorption correction. 
wR2(int) was 0.0887 before and 0.0455 after correction. 
The Ratio of minimum to maximum transmission is 0.6921. 
The \l/2 correction factor is Not present. 
;
_exptl_crystal_colour colourless
_exptl_crystal_colour_primary colourless
_exptl_crystal_density_diffrn 1.530
_exptl_crystal_description block
_exptl_crystal_F_000 1175
_exptl_crystal_size_max 0.15
_exptl_crystal_size_mid 0.15
_exptl_crystal_size_min 0.15
_refine_diff_density_max 1.849
_refine_diff_density_min -0.874
_refine_diff_density_rms 0.157
_refine_ls_extinction_method none
_refine_ls_goodness_of_fit_ref 1.055
_refine_ls_hydrogen_treatment constr
_refine_ls_matrix_type full
_refine_ls_number_parameters 542
_refine_ls_number_reflns 10998
_refine_ls_number_restraints 62
_refine_ls_restrained_S_all 1.055
_refine_ls_R_factor_all 0.0552
_refine_ls_R_factor_gt 0.0520
_refine_ls_shift/su_max 0.001
_refine_ls_shift/su_mean 0.000
_refine_ls_structure_factor_coef Fsqd
_refine_ls_weighting_details 'w=1/[\s^2^(Fo^2^)+(0.0949P)^2^+9.7619P] where P=(Fo^2^+2Fc^2^)/3'
_refine_ls_weighting_scheme calc
_refine_ls_wR_factor_gt 0.1675
_refine_ls_wR_factor_ref 0.1707
_reflns_Friedel_coverage 0.000
_reflns_number_gt 10053
_reflns_number_total 10998
_reflns_threshold_expression 'I > 2\s(I)'
_cod_data_source_file d5nr05249a2.cif
_cod_data_source_block 240426_rt_cu39_90k_0m_a
_cod_depositor_comments 'Adding full bibliography for 1576836--1576837.cif.'
_cod_original_formula_sum 'C32.75 H40.50 Cl1.50 Cu5 F6 N2 O8 S3'
_cod_database_code 1576836
_shelx_shelxl_version_number 2019/3
_shelx_space_group_comment
;
The symmetry employed for this shelxl refinement is uniquely defined
by the following loop, which should always be used as a source of
symmetry information in preference to the above space-group names.
They are only intended as comments.
;
_shelx_estimated_absorpt_t_max 0.722
_shelx_estimated_absorpt_t_min 0.722
_olex2_refinement_description
;
1. Fixed Uiso
 At 1.2 times of:
  All C(H) groups, All C(H,H) groups
 At 1.5 times of:
  All C(H,H,H) groups
2. Restrained distances
 F6A-C32A = F6-C32 = F5A-C32A = F5-C32 = F4A-C32A = F4-C32
 1.32 with sigma of 0.01
 F2-C1 = F3-C1 = F1-C1
 1.32 with sigma of 0.01
 F4-F6 \\sim F4-F5 \\sim F5-F6 \\sim F4A-F5A \\sim F4A-F6A \\sim F5A-F6A
 with sigma of 0.03
 O8-C31 \\sim O8A-C31
 with sigma of 0.01
 C32A-C31 \\sim C32-C31
 with sigma of 0.01
3. Uiso/Uaniso restraints and constraints
Uanis(C32A) = Uanis(C32)
Uanis(O8) = Uanis(O8A)
Uanis(F6A) = Uanis(F6)
4. Rigid body (RIGU) restrains
 F4, F5, F6, C32, F4A, F6A, F5A, C32A
 with sigma for 1-2 distances of 0.004 and sigma for 1-3 distances of 0.004
5. Others
 Sof(F4A)=Sof(F6A)=Sof(F5A)=Sof(C32A)=Sof(O8A)=1-FVAR(1)
 Sof(F4)=Sof(F5)=Sof(F6)=Sof(O8)=Sof(C32)=FVAR(1)
6.a Secondary CH2 refined with riding coordinates:
 C9(H9A,H9B), C12(H12A,H12B)
6.b Aromatic/amide H refined with riding coordinates:
 C3(H3), C4(H4), C6(H6), C7(H7), C14(H14), C15(H15), C17(H17), C18(H18)
6.c Idealised Me refined as rotating group:
 C20(H20A,H20B,H20C), C21(H21A,H21B,H21C), C22(H22A,H22B,H22C), C24(H24A,H24B,
 H24C), C25(H25A,H25B,H25C), C26(H26A,H26B,H26C), C28(H28A,H28B,H28C), C29(H29A,
 H29B,H29C), C30(H30A,H30B,H30C)
;
_smtbx_masks_void_probe_radius 1.2
_smtbx_masks_void_truncation_radius 1.2
_olex2_submission_special_instructions 'No special instructions were received'

loop_
_space_group_symop_operation_xyz
'x, y, z'
'-x, -y, -z'

loop_
_atom_site_label
_atom_site_type_symbol
_atom_site_fract_x
_atom_site_fract_y
_atom_site_fract_z
_atom_site_U_iso_or_equiv
_atom_site_adp_type
_atom_site_occupancy
_atom_site_site_symmetry_order
_atom_site_calc_flag
_atom_site_refinement_flags_posn
_atom_site_refinement_flags_adp
_atom_site_refinement_flags_occupancy
_atom_site_disorder_assembly
_atom_site_disorder_group
Cu1 Cu 0.40144(5) 1.05869(4) 0.08551(4) 0.02846(14) Uani 1 1 d . . . . .
Cu2 Cu 0.39791(5) 0.90210(4) 0.17207(3) 0.02335(13) Uani 1 1 d . . . . .
Cu3 Cu 0.34767(5) 0.11701(4) 0.87647(3) 0.02276(13) Uani 1 1 d . . . . .
Cu4 Cu 0.63311(5) 0.23816(4) 1.02391(3) 0.02500(14) Uani 1 1 d . . . . .
Cu5 Cu 0.63090(4) 0.05768(4) 1.06348(3) 0.02071(13) Uani 1 1 d . . . . .
S1 S 0.43460(8) 0.18353(7) 1.01036(6) 0.01798(19) Uani 1 1 d . . . . .
S2 S 0.70668(8) 0.12174(7) 0.96829(6) 0.01820(19) Uani 1 1 d . . . . .
S3 S 0.58172(8) 0.00774(7) 1.17112(6) 0.01887(19) Uani 1 1 d . . . . .
F1 F 0.1297(3) 1.1024(4) 0.2502(3) 0.0695(12) Uani 1 1 d D . . . .
F2 F 0.2987(4) 1.2162(3) 0.3086(3) 0.0690(12) Uani 1 1 d D . . . .
F3 F 0.2473(5) 1.0821(4) 0.3576(3) 0.0805(15) Uani 1 1 d D . . . .
F4 F 0.9782(6) 0.5345(6) 1.1245(6) 0.096(3) Uani 0.660(11) 1 d D . P A 1
F5 F 0.8295(9) 0.5925(6) 1.1299(7) 0.090(4) Uani 0.660(11) 1 d D . P A 1
F6 F 0.9326(12) 0.5548(17) 1.2363(5) 0.088(3) Uani 0.660(11) 1 d D . P A 1
O1 O 0.3292(3) 1.1080(2) 0.1769(2) 0.0313(7) Uani 1 1 d . . . . .
O2 O 0.3166(3) 0.9794(2) 0.2475(2) 0.0287(7) Uani 1 1 d . . . . .
O3 O 0.1807(5) 0.3890(3) 0.1954(3) 0.0598(13) Uani 1 1 d . . . . .
O4 O 0.1465(3) 0.4626(2) 0.3092(2) 0.0301(7) Uani 1 1 d . . . . .
O5 O 0.0220(3) 0.3118(2) 0.57638(19) 0.0285(6) Uani 1 1 d . . . . .
O6 O -0.1398(3) 0.2162(3) 0.6104(2) 0.0301(7) Uani 1 1 d . . . . .
O7 O 0.7279(3) 0.3858(3) 1.0573(3) 0.0413(8) Uani 1 1 d . . . . .
O8 O 0.8061(18) 0.356(3) 1.181(2) 0.062(4) Uani 0.660(11) 1 d D . P A 1
N1 N 0.3600(3) 0.7663(3) 0.2087(2) 0.0247(7) Uani 1 1 d . . . . .
N2 N 0.2266(4) 0.1596(3) 0.7966(2) 0.0268(7) Uani 1 1 d . . . . .
C1 C 0.2458(5) 1.1172(4) 0.2882(3) 0.0405(12) Uani 1 1 d D . . . .
C2 C 0.3045(4) 1.0623(3) 0.2319(3) 0.0264(8) Uani 1 1 d . . . . .
C3 C 0.3607(5) 0.6809(4) 0.1610(3) 0.0316(10) Uani 1 1 d . . . . .
H3 H 0.399275 0.688875 0.117948 0.038 Uiso 1 1 calc R U . . .
C4 C 0.3088(5) 0.5834(4) 0.1715(3) 0.0325(10) Uani 1 1 d . . . . .
H4 H 0.309459 0.525467 0.135588 0.039 Uiso 1 1 calc R U . . .
C5 C 0.2551(4) 0.5710(3) 0.2360(3) 0.0266(9) Uani 1 1 d . . . . .
C6 C 0.2578(4) 0.6566(3) 0.2877(3) 0.0280(9) Uani 1 1 d . . . . .
H6 H 0.224351 0.650150 0.333205 0.034 Uiso 1 1 calc R U . . .
C7 C 0.3107(4) 0.7532(3) 0.2720(3) 0.0260(8) Uani 1 1 d . . . . .
H7 H 0.311863 0.812185 0.307669 0.031 Uiso 1 1 calc R U . . .
C8 C 0.1919(5) 0.4644(4) 0.2435(3) 0.0335(10) Uani 1 1 d . . . . .
C9 C 0.0708(6) 0.3607(4) 0.3115(3) 0.0408(12) Uani 1 1 d . . . . .
H9A H -0.001571 0.336671 0.262303 0.049 Uiso 1 1 calc R U . . .
H9B H 0.117877 0.311665 0.310561 0.049 Uiso 1 1 calc R U . . .
C10 C 0.0320(4) 0.3657(4) 0.3869(3) 0.0321(10) Uani 1 1 d . . . . .
C11 C -0.0077(4) 0.3566(4) 0.4449(3) 0.0300(9) Uani 1 1 d . . . . .
C12 C -0.0604(4) 0.3440(4) 0.5141(3) 0.0341(10) Uani 1 1 d . . . . .
H12A H -0.069541 0.409545 0.537614 0.041 Uiso 1 1 calc R U . . .
H12B H -0.141947 0.291562 0.495010 0.041 Uiso 1 1 calc R U . . .
C13 C -0.0327(4) 0.2462(3) 0.6184(3) 0.0251(8) Uani 1 1 d . . . . .
C14 C 0.2637(4) 0.2175(4) 0.7431(3) 0.0295(9) Uani 1 1 d . . . . .
H14 H 0.347912 0.238805 0.745874 0.035 Uiso 1 1 calc R U . . .
C15 C 0.1833(4) 0.2471(3) 0.6841(3) 0.0284(9) Uani 1 1 d . . . . .
H15 H 0.212233 0.287577 0.647068 0.034 Uiso 1 1 calc R U . . .
C16 C 0.0609(4) 0.2170(3) 0.6799(2) 0.0228(8) Uani 1 1 d . . . . .
C17 C 0.0210(4) 0.1570(3) 0.7345(3) 0.0274(9) Uani 1 1 d . . . . .
H17 H -0.062881 0.134748 0.732717 0.033 Uiso 1 1 calc R U . . .
C18 C 0.1069(4) 0.1305(4) 0.7916(3) 0.0289(9) Uani 1 1 d . . . . .
H18 H 0.079975 0.089798 0.829073 0.035 Uiso 1 1 calc R U . . .
C19 C 0.3832(4) 0.2931(3) 1.0447(3) 0.0217(8) Uani 1 1 d . . . . .
C20 C 0.2473(4) 0.2535(3) 1.0347(3) 0.0268(9) Uani 1 1 d . . . . .
H20A H 0.218678 0.310609 1.051830 0.040 Uiso 1 1 calc R U . . .
H20B H 0.231405 0.202143 1.069375 0.040 Uiso 1 1 calc R U . . .
H20C H 0.203973 0.222220 0.976477 0.040 Uiso 1 1 calc R U . . .
C21 C 0.4112(4) 0.3721(3) 0.9901(3) 0.0301(9) Uani 1 1 d . . . . .
H21A H 0.370019 0.339947 0.931766 0.045 Uiso 1 1 calc R U . . .
H21B H 0.499512 0.397396 0.998276 0.045 Uiso 1 1 calc R U . . .
H21C H 0.381923 0.429481 1.005352 0.045 Uiso 1 1 calc R U . . .
C22 C 0.4534(4) 0.3385(3) 1.1354(3) 0.0293(9) Uani 1 1 d . . . . .
H22A H 0.427257 0.396248 1.154750 0.044 Uiso 1 1 calc R U . . .
H22B H 0.541049 0.362581 1.140903 0.044 Uiso 1 1 calc R U . . .
H22C H 0.436866 0.285903 1.168977 0.044 Uiso 1 1 calc R U . . .
C23 C 0.8776(4) 0.1595(3) 0.9959(3) 0.0257(8) Uani 1 1 d . . . . .
C24 C 0.9121(4) 0.0798(4) 0.9450(4) 0.0401(12) Uani 1 1 d . . . . .
H24A H 1.000719 0.101783 0.953981 0.060 Uiso 1 1 calc R U . . .
H24B H 0.871089 0.072370 0.886026 0.060 Uiso 1 1 calc R U . . .
H24C H 0.886714 0.013787 0.962178 0.060 Uiso 1 1 calc R U . . .
C25 C 0.9274(4) 0.1675(5) 1.0867(3) 0.0402(12) Uani 1 1 d . . . . .
H25A H 0.896553 0.100742 1.101453 0.060 Uiso 1 1 calc R U . . .
H25B H 0.901671 0.218594 1.116948 0.060 Uiso 1 1 calc R U . . .
H25C H 1.016758 0.188427 1.101493 0.060 Uiso 1 1 calc R U . . .
C26 C 0.9183(5) 0.2646(4) 0.9699(4) 0.0459(14) Uani 1 1 d . . . . .
H26A H 1.006900 0.286346 0.978799 0.069 Uiso 1 1 calc R U . . .
H26B H 0.896448 0.315600 1.003317 0.069 Uiso 1 1 calc R U . . .
H26C H 0.877270 0.258182 0.911059 0.069 Uiso 1 1 calc R U . . .
C27 C 0.6777(4) 0.0930(3) 1.2724(3) 0.0246(8) Uani 1 1 d . . . . .
C28 C 0.6447(5) 0.0362(5) 1.3393(3) 0.0443(13) Uani 1 1 d . . . . .
H28A H 0.665120 -0.027953 1.334157 0.066 Uiso 1 1 calc R U . . .
H28B H 0.556974 0.020820 1.332842 0.066 Uiso 1 1 calc R U . . .
H28C H 0.690600 0.079024 1.393982 0.066 Uiso 1 1 calc R U . . .
C29 C 0.8102(4) 0.1137(4) 1.2766(3) 0.0366(11) Uani 1 1 d . . . . .
H29A H 0.860732 0.151829 1.332025 0.055 Uiso 1 1 calc R U . . .
H29B H 0.829451 0.154179 1.235035 0.055 Uiso 1 1 calc R U . . .
H29C H 0.826900 0.048455 1.265610 0.055 Uiso 1 1 calc R U . . .
C30 C 0.6462(6) 0.1929(4) 1.2783(3) 0.0451(14) Uani 1 1 d . . . . .
H30A H 0.558292 0.177912 1.270551 0.068 Uiso 1 1 calc R U . . .
H30B H 0.669285 0.228725 1.235047 0.068 Uiso 1 1 calc R U . . .
H30C H 0.690947 0.236382 1.332912 0.068 Uiso 1 1 calc R U . . .
C31 C 0.7979(5) 0.4113(4) 1.1291(4) 0.0413(12) Uani 1 1 d D . . . .
C32 C 0.8828(7) 0.5251(5) 1.1543(6) 0.0508(18) Uani 0.660(11) 1 d D . P A 1
F4A F 0.876(2) 0.5744(13) 1.0942(10) 0.108(8) Uani 0.340(11) 1 d D . P A 2
F6A F 0.954(2) 0.554(4) 1.2162(13) 0.088(3) Uani 0.340(11) 1 d D . P A 2
F5A F 0.7721(12) 0.5659(9) 1.1814(11) 0.076(4) Uani 0.340(11) 1 d D . P A 2
C32A C 0.8524(14) 0.5305(7) 1.1556(10) 0.0508(18) Uani 0.340(11) 1 d D . P A 2
O8A O 0.835(5) 0.363(6) 1.181(5) 0.062(4) Uani 0.340(11) 1 d D . P A 2

loop_
_atom_site_aniso_label
_atom_site_aniso_U_11
_atom_site_aniso_U_22
_atom_site_aniso_U_33
_atom_site_aniso_U_23
_atom_site_aniso_U_13
_atom_site_aniso_U_12
Cu1 0.0440(3) 0.0215(3) 0.0354(3) 0.0149(2) 0.0287(3) 0.0159(2)
Cu2 0.0240(3) 0.0234(3) 0.0276(3) 0.0121(2) 0.0140(2) 0.0066(2)
Cu3 0.0264(3) 0.0221(3) 0.0245(3) 0.00988(19) 0.0107(2) 0.0098(2)
Cu4 0.0214(2) 0.0208(3) 0.0378(3) 0.0088(2) 0.0149(2) 0.0076(2)
Cu5 0.0208(2) 0.0219(3) 0.0235(2) 0.01065(19) 0.01135(19) 0.00603(19)
S1 0.0188(4) 0.0166(4) 0.0244(4) 0.0088(3) 0.0113(3) 0.0082(3)
S2 0.0159(4) 0.0186(4) 0.0247(4) 0.0095(3) 0.0109(3) 0.0061(3)
S3 0.0194(4) 0.0199(4) 0.0199(4) 0.0074(3) 0.0093(3) 0.0056(3)
F1 0.053(2) 0.095(3) 0.081(3) 0.011(2) 0.034(2) 0.046(2)
F2 0.101(3) 0.0401(19) 0.082(3) -0.0015(18) 0.062(3) 0.022(2)
F3 0.151(4) 0.097(3) 0.064(2) 0.054(2) 0.083(3) 0.089(3)
F4 0.051(4) 0.057(4) 0.167(8) 0.021(5) 0.038(5) -0.010(3)
F5 0.090(7) 0.046(4) 0.108(8) 0.007(5) -0.030(6) 0.031(4)
F6 0.089(5) 0.062(3) 0.080(5) -0.013(6) -0.023(4) 0.025(5)
O1 0.0462(19) 0.0269(16) 0.0378(17) 0.0169(13) 0.0297(15) 0.0188(14)
O2 0.0364(17) 0.0282(16) 0.0335(16) 0.0150(13) 0.0223(14) 0.0150(13)
O3 0.104(4) 0.0261(19) 0.069(3) 0.0099(18) 0.063(3) 0.017(2)
O4 0.0426(18) 0.0207(15) 0.0315(16) 0.0112(12) 0.0201(14) 0.0062(13)
O5 0.0314(16) 0.0304(16) 0.0271(15) 0.0180(13) 0.0070(12) 0.0109(13)
O6 0.0307(16) 0.0377(18) 0.0329(16) 0.0153(14) 0.0181(13) 0.0171(14)
O7 0.0364(18) 0.0339(19) 0.056(2) 0.0119(17) 0.0150(17) 0.0122(15)
O8 0.055(11) 0.052(6) 0.070(3) 0.025(4) 0.008(9) 0.005(10)
N1 0.0253(17) 0.0250(18) 0.0308(18) 0.0147(14) 0.0152(15) 0.0086(14)
N2 0.0330(19) 0.0264(18) 0.0268(18) 0.0104(14) 0.0114(15) 0.0136(15)
C1 0.055(3) 0.043(3) 0.043(3) 0.018(2) 0.034(3) 0.024(2)
C2 0.029(2) 0.029(2) 0.030(2) 0.0107(17) 0.0168(17) 0.0132(17)
C3 0.044(3) 0.033(2) 0.035(2) 0.0169(19) 0.028(2) 0.022(2)
C4 0.048(3) 0.030(2) 0.037(2) 0.0157(19) 0.027(2) 0.022(2)
C5 0.033(2) 0.024(2) 0.036(2) 0.0162(17) 0.0201(18) 0.0159(17)
C6 0.036(2) 0.027(2) 0.032(2) 0.0125(17) 0.0231(19) 0.0129(18)
C7 0.035(2) 0.022(2) 0.026(2) 0.0093(16) 0.0162(17) 0.0087(17)
C8 0.048(3) 0.024(2) 0.039(2) 0.0141(19) 0.026(2) 0.012(2)
C9 0.060(3) 0.021(2) 0.042(3) 0.012(2) 0.027(2) 0.001(2)
C10 0.036(2) 0.023(2) 0.034(2) 0.0135(18) 0.0096(19) 0.0005(18)
C11 0.030(2) 0.028(2) 0.029(2) 0.0126(18) 0.0059(18) 0.0058(18)
C12 0.033(2) 0.043(3) 0.032(2) 0.024(2) 0.0072(19) 0.015(2)
C13 0.037(2) 0.022(2) 0.0220(19) 0.0064(15) 0.0131(17) 0.0134(17)
C14 0.028(2) 0.034(2) 0.030(2) 0.0119(18) 0.0109(18) 0.0117(18)
C15 0.035(2) 0.028(2) 0.028(2) 0.0162(17) 0.0121(18) 0.0108(18)
C16 0.030(2) 0.0220(19) 0.0201(18) 0.0078(15) 0.0082(16) 0.0117(16)
C17 0.034(2) 0.028(2) 0.027(2) 0.0118(17) 0.0150(18) 0.0123(18)
C18 0.038(2) 0.030(2) 0.027(2) 0.0157(17) 0.0158(18) 0.0145(19)
C19 0.0207(18) 0.0179(18) 0.031(2) 0.0063(15) 0.0107(16) 0.0093(15)
C20 0.0197(18) 0.025(2) 0.041(2) 0.0075(18) 0.0137(17) 0.0101(16)
C21 0.034(2) 0.021(2) 0.045(3) 0.0151(18) 0.018(2) 0.0125(17)
C22 0.026(2) 0.027(2) 0.034(2) -0.0016(18) 0.0093(18) 0.0089(17)
C23 0.0164(17) 0.026(2) 0.037(2) 0.0093(17) 0.0108(16) 0.0056(15)
C24 0.023(2) 0.050(3) 0.049(3) 0.003(2) 0.011(2) 0.016(2)
C25 0.024(2) 0.057(3) 0.036(3) 0.012(2) 0.0061(19) 0.009(2)
C26 0.024(2) 0.041(3) 0.080(4) 0.033(3) 0.021(2) 0.008(2)
C27 0.028(2) 0.026(2) 0.0202(18) 0.0047(15) 0.0057(16) 0.0109(17)
C28 0.043(3) 0.063(4) 0.021(2) 0.011(2) 0.008(2) 0.007(3)
C29 0.024(2) 0.038(3) 0.036(2) -0.006(2) 0.0040(18) -0.0001(19)
C30 0.058(3) 0.033(3) 0.036(3) -0.006(2) -0.006(2) 0.024(2)
C31 0.034(3) 0.041(3) 0.052(3) 0.004(2) 0.014(2) 0.015(2)
C32 0.043(4) 0.030(3) 0.066(4) 0.007(3) -0.005(3) 0.010(3)
F4A 0.144(19) 0.042(9) 0.097(10) 0.016(8) 0.027(8) -0.033(10)
F6A 0.089(5) 0.062(3) 0.080(5) -0.013(6) -0.023(4) 0.025(5)
F5A 0.075(8) 0.037(7) 0.104(11) -0.017(6) 0.001(6) 0.029(6)
C32A 0.043(4) 0.030(3) 0.066(4) 0.007(3) -0.005(3) 0.010(3)
O8A 0.055(11) 0.052(6) 0.070(3) 0.025(4) 0.008(9) 0.005(10)

loop_
_atom_type_symbol
_atom_type_description
_atom_type_scat_dispersion_real
_atom_type_scat_dispersion_imag
_atom_type_scat_source
C C 0.0033 0.0016 'International Tables Vol C Tables 4.2.6.8 and 6.1.1.4'
H H 0.0000 0.0000 'International Tables Vol C Tables 4.2.6.8 and 6.1.1.4'
Cl Cl 0.1484 0.1585 'International Tables Vol C Tables 4.2.6.8 and 6.1.1.4'
Cu Cu 0.3201 1.2651 'International Tables Vol C Tables 4.2.6.8 and 6.1.1.4'
F F 0.0171 0.0103 'International Tables Vol C Tables 4.2.6.8 and 6.1.1.4'
N N 0.0061 0.0033 'International Tables Vol C Tables 4.2.6.8 and 6.1.1.4'
O O 0.0106 0.0060 'International Tables Vol C Tables 4.2.6.8 and 6.1.1.4'
S S 0.1246 0.1234 'International Tables Vol C Tables 4.2.6.8 and 6.1.1.4'

loop_
_geom_angle_atom_site_label_1
_geom_angle_atom_site_label_2
_geom_angle_atom_site_label_3
_geom_angle
_geom_angle_site_symmetry_1
_geom_angle_site_symmetry_3
_geom_angle_publ_flag
Cu2 Cu1 Cu5 90.55(2) . 1_564 ?
Cu5 Cu1 Cu2 95.38(2) 2_666 . ?
Cu5 Cu1 Cu5 69.97(2) 2_666 1_564 ?
S1 Cu1 Cu2 169.93(4) 1_564 . ?
S1 Cu1 Cu5 80.39(3) 1_564 2_666 ?
S1 Cu1 Cu5 79.43(3) 1_564 1_564 ?
S1 Cu1 S2 126.58(4) 1_564 2_666 ?
S1 Cu1 S3 120.95(4) 1_564 1_564 ?
S2 Cu1 Cu2 53.42(3) 2_666 . ?
S2 Cu1 Cu5 50.04(3) 2_666 2_666 ?
S2 Cu1 Cu5 97.63(3) 2_666 1_564 ?
S2 Cu1 S3 88.65(3) 2_666 1_564 ?
S3 Cu1 Cu2 50.30(2) 1_564 . ?
S3 Cu1 Cu5 98.15(3) 1_564 2_666 ?
S3 Cu1 Cu5 46.83(2) 1_564 1_564 ?
O1 Cu1 Cu2 80.70(9) . . ?
O1 Cu1 Cu5 149.75(11) . 2_666 ?
O1 Cu1 Cu5 139.56(11) . 1_564 ?
O1 Cu1 S1 107.55(9) . 1_564 ?
O1 Cu1 S2 107.86(10) . 2_666 ?
O1 Cu1 S3 101.95(10) . 1_564 ?
S2 Cu2 Cu1 56.13(3) 2_666 . ?
S3 Cu2 Cu1 61.45(3) 1_564 . ?
S3 Cu2 S2 98.93(4) 1_564 2_666 ?
O2 Cu2 Cu1 85.44(8) . . ?
O2 Cu2 S2 110.37(9) . 2_666 ?
O2 Cu2 S3 110.56(9) . 1_564 ?
N1 Cu2 Cu1 164.95(11) . . ?
N1 Cu2 S2 109.07(11) . 2_666 ?
N1 Cu2 S3 128.83(11) . 1_564 ?
N1 Cu2 O2 98.80(13) . . ?
S1 Cu3 Cu5 79.68(3) . 2_657 ?
S1 Cu3 S3 113.28(4) . 2_657 ?
S3 Cu3 Cu5 49.82(3) 2_657 2_657 ?
N2 Cu3 Cu5 138.93(11) . 2_657 ?
N2 Cu3 S1 127.90(11) . . ?
N2 Cu3 S3 118.73(11) . 2_657 ?
S1 Cu4 Cu5 84.59(3) . . ?
S1 Cu4 S2 114.80(4) . . ?
S2 Cu4 Cu5 52.24(3) . . ?
O7 Cu4 Cu5 141.85(12) . . ?
O7 Cu4 S1 121.57(11) . . ?
O7 Cu4 S2 122.03(11) . . ?
Cu1 Cu5 Cu1 110.02(2) 2_666 1_546 ?
Cu1 Cu5 Cu3 83.86(2) 2_666 2_657 ?
Cu3 Cu5 Cu1 100.20(2) 2_657 1_546 ?
Cu4 Cu5 Cu1 102.01(2) . 2_666 ?
Cu4 Cu5 Cu1 82.25(2) . 1_546 ?
Cu4 Cu5 Cu3 172.54(3) . 2_657 ?
S2 Cu5 Cu1 124.86(3) . 1_546 ?
S2 Cu5 Cu1 58.09(3) . 2_666 ?
S2 Cu5 Cu3 127.51(3) . 2_657 ?
S2 Cu5 Cu4 54.26(3) . . ?
S3 Cu5 Cu1 128.11(3) . 2_666 ?
S3 Cu5 Cu1 60.76(3) . 1_546 ?
S3 Cu5 Cu3 52.63(3) . 2_657 ?
S3 Cu5 Cu4 124.29(3) . . ?
S3 Cu5 S2 171.39(4) . . ?
Cu3 S1 Cu1 109.68(4) . 1_546 ?
Cu4 S1 Cu1 107.51(4) . 1_546 ?
Cu4 S1 Cu3 105.21(4) . . ?
C19 S1 Cu1 112.65(14) . 1_546 ?
C19 S1 Cu3 111.73(14) . . ?
C19 S1 Cu4 109.70(13) . . ?
Cu2 S2 Cu1 70.45(3) 2_666 2_666 ?
Cu4 S2 Cu1 126.50(4) . 2_666 ?
Cu4 S2 Cu2 100.42(4) . 2_666 ?
Cu5 S2 Cu1 71.86(3) . 2_666 ?
Cu5 S2 Cu2 126.09(4) . 2_666 ?
Cu5 S2 Cu4 73.50(3) . . ?
C23 S2 Cu1 116.09(14) . 2_666 ?
C23 S2 Cu2 116.96(15) . 2_666 ?
C23 S2 Cu4 114.68(14) . . ?
C23 S2 Cu5 113.67(15) . . ?
Cu2 S3 Cu1 68.25(3) 1_546 1_546 ?
Cu3 S3 Cu1 124.78(4) 2_657 1_546 ?
Cu3 S3 Cu2 96.38(4) 2_657 1_546 ?
Cu5 S3 Cu1 72.41(3) . 1_546 ?
Cu5 S3 Cu2 126.35(5) . 1_546 ?
Cu5 S3 Cu3 77.55(3) . 2_657 ?
C27 S3 Cu1 118.27(13) . 1_546 ?
C27 S3 Cu2 115.74(14) . 1_546 ?
C27 S3 Cu3 116.11(14) . 2_657 ?
C27 S3 Cu5 114.45(14) . . ?
C2 O1 Cu1 126.2(3) . . ?
C2 O2 Cu2 117.3(3) . . ?
C8 O4 C9 113.2(4) . . ?
C13 O5 C12 115.0(3) . . ?
C31 O7 Cu4 114.5(4) . . ?
C3 N1 Cu2 120.6(3) . . ?
C7 N1 Cu2 121.1(3) . . ?
C7 N1 C3 117.1(4) . . ?
C14 N2 Cu3 119.6(3) . . ?
C18 N2 Cu3 122.7(3) . . ?
C18 N2 C14 117.7(4) . . ?
F1 C1 C2 110.7(4) . . ?
F2 C1 F1 106.8(5) . . ?
F2 C1 F3 107.4(5) . . ?
F2 C1 C2 113.1(4) . . ?
F3 C1 F1 106.0(5) . . ?
F3 C1 C2 112.6(4) . . ?
O1 C2 O2 130.3(4) . . ?
O1 C2 C1 113.5(4) . . ?
O2 C2 C1 116.2(4) . . ?
N1 C3 H3 118.3 . . ?
N1 C3 C4 123.4(4) . . ?
C4 C3 H3 118.3 . . ?
C3 C4 H4 120.6 . . ?
C3 C4 C5 118.7(4) . . ?
C5 C4 H4 120.6 . . ?
C4 C5 C8 118.2(4) . . ?
C6 C5 C4 119.0(4) . . ?
C6 C5 C8 122.8(4) . . ?
C5 C6 H6 120.6 . . ?
C5 C6 C7 118.8(4) . . ?
C7 C6 H6 120.6 . . ?
N1 C7 C6 122.8(4) . . ?
N1 C7 H7 118.6 . . ?
C6 C7 H7 118.6 . . ?
O3 C8 O4 123.8(4) . . ?
O3 C8 C5 123.8(4) . . ?
O4 C8 C5 112.4(4) . . ?
O4 C9 H9A 109.9 . . ?
O4 C9 H9B 109.9 . . ?
H9A C9 H9B 108.3 . . ?
C10 C9 O4 109.1(4) . . ?
C10 C9 H9A 109.9 . . ?
C10 C9 H9B 109.9 . . ?
C11 C10 C9 171.5(5) . . ?
C10 C11 C12 178.1(5) . . ?
O5 C12 C11 107.5(4) . . ?
O5 C12 H12A 110.2 . . ?
O5 C12 H12B 110.2 . . ?
C11 C12 H12A 110.2 . . ?
C11 C12 H12B 110.2 . . ?
H12A C12 H12B 108.5 . . ?
O5 C13 C16 110.3(4) . . ?
O6 C13 O5 125.7(4) . . ?
O6 C13 C16 124.0(4) . . ?
N2 C14 H14 118.8 . . ?
N2 C14 C15 122.5(4) . . ?
C15 C14 H14 118.8 . . ?
C14 C15 H15 120.4 . . ?
C16 C15 C14 119.1(4) . . ?
C16 C15 H15 120.4 . . ?
C15 C16 C13 122.8(4) . . ?
C15 C16 C17 119.2(4) . . ?
C17 C16 C13 118.0(4) . . ?
C16 C17 H17 120.9 . . ?
C18 C17 C16 118.2(4) . . ?
C18 C17 H17 120.9 . . ?
N2 C18 C17 123.3(4) . . ?
N2 C18 H18 118.4 . . ?
C17 C18 H18 118.4 . . ?
C20 C19 S1 108.5(3) . . ?
C20 C19 C21 110.9(4) . . ?
C20 C19 C22 110.6(4) . . ?
C21 C19 S1 107.7(3) . . ?
C22 C19 S1 108.3(3) . . ?
C22 C19 C21 110.8(4) . . ?
C19 C20 H20A 109.5 . . ?
C19 C20 H20B 109.5 . . ?
C19 C20 H20C 109.5 . . ?
H20A C20 H20B 109.5 . . ?
H20A C20 H20C 109.5 . . ?
H20B C20 H20C 109.5 . . ?
C19 C21 H21A 109.5 . . ?
C19 C21 H21B 109.5 . . ?
C19 C21 H21C 109.5 . . ?
H21A C21 H21B 109.5 . . ?
H21A C21 H21C 109.5 . . ?
H21B C21 H21C 109.5 . . ?
C19 C22 H22A 109.5 . . ?
C19 C22 H22B 109.5 . . ?
C19 C22 H22C 109.5 . . ?
H22A C22 H22B 109.5 . . ?
H22A C22 H22C 109.5 . . ?
H22B C22 H22C 109.5 . . ?
C24 C23 S2 108.1(3) . . ?
C24 C23 C26 110.0(4) . . ?
C25 C23 S2 109.2(3) . . ?
C25 C23 C24 112.3(4) . . ?
C25 C23 C26 111.6(4) . . ?
C26 C23 S2 105.3(3) . . ?
C23 C24 H24A 109.5 . . ?
C23 C24 H24B 109.5 . . ?
C23 C24 H24C 109.5 . . ?
H24A C24 H24B 109.5 . . ?
H24A C24 H24C 109.5 . . ?
H24B C24 H24C 109.5 . . ?
C23 C25 H25A 109.5 . . ?
C23 C25 H25B 109.5 . . ?
C23 C25 H25C 109.5 . . ?
H25A C25 H25B 109.5 . . ?
H25A C25 H25C 109.5 . . ?
H25B C25 H25C 109.5 . . ?
C23 C26 H26A 109.5 . . ?
C23 C26 H26B 109.5 . . ?
C23 C26 H26C 109.5 . . ?
H26A C26 H26B 109.5 . . ?
H26A C26 H26C 109.5 . . ?
H26B C26 H26C 109.5 . . ?
C28 C27 S3 106.3(3) . . ?
C28 C27 C30 110.8(4) . . ?
C29 C27 S3 109.3(3) . . ?
C29 C27 C28 111.7(4) . . ?
C29 C27 C30 110.2(4) . . ?
C30 C27 S3 108.4(3) . . ?
C27 C28 H28A 109.5 . . ?
C27 C28 H28B 109.5 . . ?
C27 C28 H28C 109.5 . . ?
H28A C28 H28B 109.5 . . ?
H28A C28 H28C 109.5 . . ?
H28B C28 H28C 109.5 . . ?
C27 C29 H29A 109.5 . . ?
C27 C29 H29B 109.5 . . ?
C27 C29 H29C 109.5 . . ?
H29A C29 H29B 109.5 . . ?
H29A C29 H29C 109.5 . . ?
H29B C29 H29C 109.5 . . ?
C27 C30 H30A 109.5 . . ?
C27 C30 H30B 109.5 . . ?
C27 C30 H30C 109.5 . . ?
H30A C30 H30B 109.5 . . ?
H30A C30 H30C 109.5 . . ?
H30B C30 H30C 109.5 . . ?
O7 C31 C32 115.6(6) . . ?
O7 C31 C32A 111.1(8) . . ?
O8 C31 O7 126.2(18) . . ?
O8 C31 C32 118.2(19) . . ?
O8A C31 O7 134(4) . . ?
O8A C31 C32A 115(4) . . ?
F4 C32 F6 103.9(9) . . ?
F4 C32 C31 109.8(6) . . ?
F5 C32 F4 108.6(9) . . ?
F5 C32 F6 106.8(9) . . ?
F5 C32 C31 114.7(7) . . ?
F6 C32 C31 112.5(12) . . ?
F4A C32A C31 112.3(12) . . ?
F4A C32A F6A 108.7(15) . . ?
F4A C32A F5A 108.4(14) . . ?
F6A C32A C31 109(2) . . ?
F6A C32A F5A 109.9(14) . . ?
F5A C32A C31 108.4(9) . . ?

loop_
_geom_bond_atom_site_label_1
_geom_bond_atom_site_label_2
_geom_bond_distance
_geom_bond_site_symmetry_2
_geom_bond_publ_flag
Cu1 Cu2 2.7470(7) . ?
Cu1 Cu5 2.7097(7) 2_666 ?
Cu1 Cu5 2.8381(7) 1_564 ?
Cu1 S1 2.2644(10) 1_564 ?
Cu1 S2 2.4206(11) 2_666 ?
Cu1 S3 2.5979(11) 1_564 ?
Cu1 O1 2.072(3) . ?
Cu2 S2 2.3408(11) 2_666 ?
Cu2 S3 2.2755(10) 1_564 ?
Cu2 O2 2.128(3) . ?
Cu2 N1 2.013(4) . ?
Cu3 Cu5 2.7754(7) 2_657 ?
Cu3 S1 2.2192(11) . ?
Cu3 S3 2.2588(10) 2_657 ?
Cu3 N2 1.989(4) . ?
Cu4 Cu5 2.6506(7) . ?
Cu4 S1 2.2148(10) . ?
Cu4 S2 2.2439(10) . ?
Cu4 O7 1.981(4) . ?
Cu5 S2 2.1856(10) . ?
Cu5 S3 2.1715(10) . ?
S1 C19 1.861(4) . ?
S2 C23 1.876(4) . ?
S3 C27 1.868(4) . ?
F1 C1 1.323(6) . ?
F2 C1 1.305(6) . ?
F3 C1 1.321(5) . ?
F4 C32 1.327(8) . ?
F5 C32 1.313(7) . ?
F6 C32 1.337(8) . ?
O1 C2 1.233(5) . ?
O2 C2 1.242(5) . ?
O3 C8 1.199(6) . ?
O4 C8 1.347(6) . ?
O4 C9 1.459(5) . ?
O5 C12 1.456(5) . ?
O5 C13 1.342(5) . ?
O6 C13 1.193(6) . ?
O7 C31 1.244(7) . ?
O8 C31 1.233(9) . ?
N1 C3 1.353(6) . ?
N1 C7 1.345(5) . ?
N2 C14 1.350(6) . ?
N2 C18 1.345(6) . ?
C1 C2 1.548(6) . ?
C3 H3 0.9500 . ?
C3 C4 1.372(7) . ?
C4 H4 0.9500 . ?
C4 C5 1.392(6) . ?
C5 C6 1.374(6) . ?
C5 C8 1.495(6) . ?
C6 H6 0.9500 . ?
C6 C7 1.396(6) . ?
C7 H7 0.9500 . ?
C9 H9A 0.9900 . ?
C9 H9B 0.9900 . ?
C9 C10 1.456(7) . ?
C10 C11 1.191(7) . ?
C11 C12 1.459(6) . ?
C12 H12A 0.9900 . ?
C12 H12B 0.9900 . ?
C13 C16 1.507(6) . ?
C14 H14 0.9500 . ?
C14 C15 1.388(6) . ?
C15 H15 0.9500 . ?
C15 C16 1.379(6) . ?
C16 C17 1.393(6) . ?
C17 H17 0.9500 . ?
C17 C18 1.386(6) . ?
C18 H18 0.9500 . ?
C19 C20 1.516(5) . ?
C19 C21 1.529(6) . ?
C19 C22 1.525(6) . ?
C20 H20A 0.9800 . ?
C20 H20B 0.9800 . ?
C20 H20C 0.9800 . ?
C21 H21A 0.9800 . ?
C21 H21B 0.9800 . ?
C21 H21C 0.9800 . ?
C22 H22A 0.9800 . ?
C22 H22B 0.9800 . ?
C22 H22C 0.9800 . ?
C23 C24 1.521(7) . ?
C23 C25 1.488(7) . ?
C23 C26 1.550(7) . ?
C24 H24A 0.9800 . ?
C24 H24B 0.9800 . ?
C24 H24C 0.9800 . ?
C25 H25A 0.9800 . ?
C25 H25B 0.9800 . ?
C25 H25C 0.9800 . ?
C26 H26A 0.9800 . ?
C26 H26B 0.9800 . ?
C26 H26C 0.9800 . ?
C27 C28 1.516(6) . ?
C27 C29 1.502(6) . ?
C27 C30 1.523(6) . ?
C28 H28A 0.9800 . ?
C28 H28B 0.9800 . ?
C28 H28C 0.9800 . ?
C29 H29A 0.9800 . ?
C29 H29B 0.9800 . ?
C29 H29C 0.9800 . ?
C30 H30A 0.9800 . ?
C30 H30B 0.9800 . ?
C30 H30C 0.9800 . ?
C31 C32 1.563(9) . ?
C31 C32A 1.562(11) . ?
C31 O8A 1.232(11) . ?
F4A C32A 1.314(10) . ?
F6A C32A 1.317(10) . ?
F5A C32A 1.318(9) . ?

loop_
_geom_torsion_atom_site_label_1
_geom_torsion_atom_site_label_2
_geom_torsion_atom_site_label_3
_geom_torsion_atom_site_label_4
_geom_torsion
_geom_torsion_site_symmetry_1
_geom_torsion_site_symmetry_2
_geom_torsion_site_symmetry_3
_geom_torsion_site_symmetry_4
_geom_torsion_publ_flag
Cu1 S1 C19 C20 -60.3(3) 1_546 . . . ?
Cu1 S1 C19 C21 179.6(3) 1_546 . . . ?
Cu1 S1 C19 C22 59.7(3) 1_546 . . . ?
Cu1 S2 C23 C24 24.7(4) 2_666 . . . ?
Cu1 S2 C23 C25 -97.8(3) 2_666 . . . ?
Cu1 S2 C23 C26 142.2(3) 2_666 . . . ?
Cu1 S3 C27 C28 107.4(3) 1_546 . . . ?
Cu1 S3 C27 C29 -131.9(3) 1_546 . . . ?
Cu1 S3 C27 C30 -11.8(4) 1_546 . . . ?
Cu1 O1 C2 O2 0.8(8) . . . . ?
Cu1 O1 C2 C1 -177.3(3) . . . . ?
Cu2 S2 C23 C24 -55.6(4) 2_666 . . . ?
Cu2 S2 C23 C25 -178.0(3) 2_666 . . . ?
Cu2 S2 C23 C26 62.0(4) 2_666 . . . ?
Cu2 S3 C27 C28 29.4(4) 1_546 . . . ?
Cu2 S3 C27 C29 150.1(3) 1_546 . . . ?
Cu2 S3 C27 C30 -89.8(4) 1_546 . . . ?
Cu2 O2 C2 O1 2.4(7) . . . . ?
Cu2 O2 C2 C1 -179.6(3) . . . . ?
Cu2 N1 C3 C4 -164.0(4) . . . . ?
Cu2 N1 C7 C6 165.1(4) . . . . ?
Cu3 S1 C19 C20 63.7(3) . . . . ?
Cu3 S1 C19 C21 -56.4(3) . . . . ?
Cu3 S1 C19 C22 -176.3(2) . . . . ?
Cu3 S3 C27 C28 -82.6(3) 2_657 . . . ?
Cu3 S3 C27 C29 38.1(4) 2_657 . . . ?
Cu3 S3 C27 C30 158.3(3) 2_657 . . . ?
Cu3 N2 C14 C15 177.9(4) . . . . ?
Cu3 N2 C18 C17 -177.9(3) . . . . ?
Cu4 S1 C19 C20 180.0(3) . . . . ?
Cu4 S1 C19 C21 59.8(3) . . . . ?
Cu4 S1 C19 C22 -60.0(3) . . . . ?
Cu4 S2 C23 C24 -172.8(3) . . . . ?
Cu4 S2 C23 C25 64.8(4) . . . . ?
Cu4 S2 C23 C26 -55.2(4) . . . . ?
Cu4 O7 C31 O8 -5(2) . . . . ?
Cu4 O7 C31 C32 174.5(4) . . . . ?
Cu4 O7 C31 C32A -170.6(6) . . . . ?
Cu4 O7 C31 O8A 12(5) . . . . ?
Cu5 S2 C23 C24 105.2(3) . . . . ?
Cu5 S2 C23 C25 -17.2(4) . . . . ?
Cu5 S2 C23 C26 -137.2(3) . . . . ?
Cu5 S3 C27 C28 -170.2(3) . . . . ?
Cu5 S3 C27 C29 -49.5(4) . . . . ?
Cu5 S3 C27 C30 70.6(4) . . . . ?
F1 C1 C2 O1 77.1(5) . . . . ?
F1 C1 C2 O2 -101.3(5) . . . . ?
F2 C1 C2 O1 -42.7(6) . . . . ?
F2 C1 C2 O2 139.0(5) . . . . ?
F3 C1 C2 O1 -164.6(5) . . . . ?
F3 C1 C2 O2 17.1(7) . . . . ?
O5 C13 C16 C15 -6.1(6) . . . . ?
O5 C13 C16 C17 173.9(4) . . . . ?
O6 C13 C16 C15 175.5(4) . . . . ?
O6 C13 C16 C17 -4.5(6) . . . . ?
O7 C31 C32 F4 -80.5(8) . . . . ?
O7 C31 C32 F5 42.1(11) . . . . ?
O7 C31 C32 F6 164.4(8) . . . . ?
O7 C31 C32A F4A -37.4(15) . . . . ?
O7 C31 C32A F6A -158.0(13) . . . . ?
O7 C31 C32A F5A 82.3(12) . . . . ?
O8 C31 C32 F4 99(2) . . . . ?
O8 C31 C32 F5 -138(2) . . . . ?
O8 C31 C32 F6 -16(2) . . . . ?
N1 C3 C4 C5 -1.8(8) . . . . ?
N2 C14 C15 C16 0.4(7) . . . . ?
C3 N1 C7 C6 -2.3(7) . . . . ?
C3 C4 C5 C6 -1.2(7) . . . . ?
C3 C4 C5 C8 176.2(5) . . . . ?
C4 C5 C6 C7 2.2(7) . . . . ?
C4 C5 C8 O3 -3.0(8) . . . . ?
C4 C5 C8 O4 178.5(4) . . . . ?
C5 C6 C7 N1 -0.5(7) . . . . ?
C6 C5 C8 O3 174.2(6) . . . . ?
C6 C5 C8 O4 -4.2(7) . . . . ?
C7 N1 C3 C4 3.5(7) . . . . ?
C8 O4 C9 C10 176.8(4) . . . . ?
C8 C5 C6 C7 -175.0(4) . . . . ?
C9 O4 C8 O3 -6.1(8) . . . . ?
C9 O4 C8 C5 172.4(4) . . . . ?
C12 O5 C13 O6 -2.6(6) . . . . ?
C12 O5 C13 C16 179.1(4) . . . . ?
C13 O5 C12 C11 -145.1(4) . . . . ?
C13 C16 C17 C18 -179.6(4) . . . . ?
C14 N2 C18 C17 0.1(7) . . . . ?
C14 C15 C16 C13 179.5(4) . . . . ?
C14 C15 C16 C17 -0.5(7) . . . . ?
C15 C16 C17 C18 0.5(6) . . . . ?
C16 C17 C18 N2 -0.2(7) . . . . ?
C18 N2 C14 C15 -0.1(7) . . . . ?
O8A C31 C32A F4A 141(4) . . . . ?
O8A C31 C32A F6A 20(4) . . . . ?
O8A C31 C32A F5A -100(4) . . . . ?

loop_
_smtbx_masks_void_nr
_smtbx_masks_void_average_x
_smtbx_masks_void_average_y
_smtbx_masks_void_average_z
_smtbx_masks_void_volume
_smtbx_masks_void_count_electrons
_smtbx_masks_void_content
1 -0.799 -0.002 0.500 644.6 64.4 '1.5 CH2Cl2'
